data_4325840
loop_
_publ_author_name
'Julia M. Stauber'
'Andrew L. Wadler'
'Curtis E. Moore'
'Arnold L. Rheingold'
'Joshua S. Figueroa'

_publ_section_title
;
 Coordination Properties of 2,5-Dimesitylpyridine: An Encumbering and
 Versatile Ligand for Transition-Metal Chemistry
;
_journal_name_full 'Inorganic Chemistry'
_journal_page_first 7309
_journal_page_last 7316
_journal_paper_doi 10.1021/ic201205p
_journal_volume 50
_journal_year 2011
_chemical_formula_sum 'C27 H33 Br2 Co N O'
_chemical_formula_weight 606.29
_chemical_name_common CoBr2(THF)(2,5-Mes2py)2
_chemical_name_systematic
; 
 ? 
;
_space_group_IT_number 14
_symmetry_cell_setting monoclinic
_symmetry_space_group_name_Hall '-P 2ybc'
_symmetry_space_group_name_H-M 'P 1 21/c 1'
_atom_sites_solution_hydrogens geom
_atom_sites_solution_primary direct
_atom_sites_solution_secondary difmap
_audit_creation_method SHELXL-97
_cell_angle_alpha 90.00
_cell_angle_beta 109.199(3)
_cell_angle_gamma 90.00
_cell_formula_units_Z 4
_cell_length_a 18.454(5)
_cell_length_b 9.218(2)
_cell_length_c 16.758(4)
_cell_measurement_reflns_used 4798
_cell_measurement_temperature 100(2)
_cell_measurement_theta_max 27.69
_cell_measurement_theta_min 2.34
_cell_volume 2692.1(11)
_computing_cell_refinement 'Bruker SAINT'
_computing_data_collection 'Bruker APEX2'
_computing_data_reduction 'Bruker SAINT'
_computing_molecular_graphics 'Bruker SHELXTL'
_computing_publication_material 'Bruker SHELXTL'
_computing_structure_refinement 'SHELXL-97 (Sheldrick, 2008)'
_computing_structure_solution 'SHELXS-97 (Sheldrick, 2008)'
_diffrn_ambient_temperature 100(2)
_diffrn_measured_fraction_theta_full 0.999
_diffrn_measured_fraction_theta_max 0.930
_diffrn_measurement_device_type 'Bruker APEX CCD'
_diffrn_measurement_method '\f scans'
_diffrn_radiation_monochromator graphite
_diffrn_radiation_source 'fine-focus sealed tube'
_diffrn_radiation_type MoK\a
_diffrn_radiation_wavelength 0.71073
_diffrn_reflns_av_R_equivalents 0.0591
_diffrn_reflns_av_sigmaI/netI 0.0788
_diffrn_reflns_limit_h_max 24
_diffrn_reflns_limit_h_min -22
_diffrn_reflns_limit_k_max 6
_diffrn_reflns_limit_k_min -12
_diffrn_reflns_limit_l_max 21
_diffrn_reflns_limit_l_min -20
_diffrn_reflns_number 16912
_diffrn_reflns_theta_full 25.00
_diffrn_reflns_theta_max 27.95
_diffrn_reflns_theta_min 1.17
_exptl_absorpt_coefficient_mu 3.624
_exptl_absorpt_correction_T_max 0.8396
_exptl_absorpt_correction_T_min 0.3996
_exptl_absorpt_correction_type multi-scan
_exptl_absorpt_process_details SADABS
_exptl_crystal_colour Blue
_exptl_crystal_density_diffrn 1.496
_exptl_crystal_description Plate
_exptl_crystal_F_000 1228
_exptl_crystal_size_max 0.31
_exptl_crystal_size_mid 0.15
_exptl_crystal_size_min 0.05
_refine_diff_density_max 0.793
_refine_diff_density_min -0.694
_refine_diff_density_rms 0.122
_refine_ls_extinction_method none
_refine_ls_goodness_of_fit_ref 1.017
_refine_ls_hydrogen_treatment constr
_refine_ls_matrix_type full
_refine_ls_number_parameters 295
_refine_ls_number_reflns 6020
_refine_ls_number_restraints 0
_refine_ls_restrained_S_all 1.017
_refine_ls_R_factor_all 0.0954
_refine_ls_R_factor_gt 0.0487
_refine_ls_shift/su_max 0.000
_refine_ls_shift/su_mean 0.000
_refine_ls_structure_factor_coef Fsqd
_refine_ls_weighting_details 'calc w=1/[\s^2^(Fo^2^)+(0.0329P)^2^+4.6530P] where P=(Fo^2^+2Fc^2^)/3'
_refine_ls_weighting_scheme calc
_refine_ls_wR_factor_gt 0.0903
_refine_ls_wR_factor_ref 0.1104
_reflns_number_gt 3889
_reflns_number_total 6020
_reflns_threshold_expression >2\s(I)
_cod_data_source_file ic201205p_si_002_8.cif
_cod_data_source_block jfig458
_cod_original_cell_volume 2692.2(11)
_cod_database_code 4325840

loop_
_symmetry_equiv_pos_as_xyz
'x, y, z'
'-x, y+1/2, -z+1/2'
'-x, -y, -z'
'x, -y-1/2, z-1/2'

loop_
_atom_site_label
_atom_site_type_symbol
_atom_site_fract_x
_atom_site_fract_y
_atom_site_fract_z
_atom_site_U_iso_or_equiv
_atom_site_adp_type
_atom_site_occupancy
_atom_site_symmetry_multiplicity
_atom_site_calc_flag
_atom_site_refinement_flags
Br1 Br 0.22309(3) 0.46783(5) 0.09699(3) 0.03104(14) Uani 1 1 d .
Br2 Br 0.41262(3) 0.20425(6) 0.12065(3) 0.03952(16) Uani 1 1 d .
Co1 Co 0.30524(4) 0.26858(7) 0.16033(4) 0.02218(16) Uani 1 1 d .
N1 N 0.23448(19) 0.0957(4) 0.1158(2) 0.0181(8) Uani 1 1 d .
C1 C 0.2334(2) -0.0281(5) 0.1588(3) 0.0183(9) Uani 1 1 d .
C2 C 0.1920(3) -0.1457(5) 0.1170(3) 0.0220(10) Uani 1 1 d .
H2 H 0.1912 -0.2323 0.1474 0.026 Uiso 1 1 calc R
C3 C 0.1518(2) -0.1395(5) 0.0316(3) 0.0223(10) Uani 1 1 d .
H3 H 0.1239 -0.2216 0.0032 0.027 Uiso 1 1 calc R
C4 C 0.1525(2) -0.0117(5) -0.0127(3) 0.0185(9) Uani 1 1 d .
C5 C 0.1952(2) 0.1018(5) 0.0332(3) 0.0199(9) Uani 1 1 d .
H5 H 0.1967 0.1897 0.0042 0.024 Uiso 1 1 calc R
C6 C 0.2788(2) -0.0351(5) 0.2509(3) 0.0186(9) Uani 1 1 d .
C7 C 0.2505(3) 0.0306(5) 0.3103(3) 0.0211(10) Uani 1 1 d .
C8 C 0.2918(3) 0.0150(5) 0.3952(3) 0.0254(11) Uani 1 1 d .
H8 H 0.2734 0.0608 0.4356 0.030 Uiso 1 1 calc R
C9 C 0.3591(3) -0.0652(5) 0.4235(3) 0.0259(11) Uani 1 1 d .
C10 C 0.3865(3) -0.1262(5) 0.3632(3) 0.0268(11) Uani 1 1 d .
H10 H 0.4335 -0.1781 0.3815 0.032 Uiso 1 1 calc R
C11 C 0.3472(3) -0.1139(5) 0.2770(3) 0.0229(10) Uani 1 1 d .
C12 C 0.1756(3) 0.1135(5) 0.2826(3) 0.0280(11) Uani 1 1 d .
H12A H 0.1337 0.0481 0.2524 0.042 Uiso 1 1 calc R
H12B H 0.1788 0.1931 0.2451 0.042 Uiso 1 1 calc R
H12C H 0.1658 0.1532 0.3324 0.042 Uiso 1 1 calc R
C13 C 0.4015(3) -0.0858(6) 0.5162(3) 0.0377(13) Uani 1 1 d .
H13A H 0.3807 -0.0195 0.5489 0.057 Uiso 1 1 calc R
H13B H 0.4561 -0.0652 0.5278 0.057 Uiso 1 1 calc R
H13C H 0.3953 -0.1861 0.5321 0.057 Uiso 1 1 calc R
C14 C 0.3785(3) -0.1853(5) 0.2134(3) 0.0300(12) Uani 1 1 d .
H14A H 0.4277 -0.2319 0.2433 0.045 Uiso 1 1 calc R
H14B H 0.3861 -0.1115 0.1747 0.045 Uiso 1 1 calc R
H14C H 0.3421 -0.2584 0.1811 0.045 Uiso 1 1 calc R
C15 C 0.1115(2) 0.0100(5) -0.1053(3) 0.0179(9) Uani 1 1 d .
C16 C 0.1347(3) -0.0673(5) -0.1649(3) 0.0216(10) Uani 1 1 d .
C17 C 0.1011(3) -0.0326(5) -0.2503(3) 0.0224(10) Uani 1 1 d .
H17 H 0.1175 -0.0827 -0.2908 0.027 Uiso 1 1 calc R
C18 C 0.0448(3) 0.0719(5) -0.2779(3) 0.0256(10) Uani 1 1 d .
C19 C 0.0205(3) 0.1430(5) -0.2185(3) 0.0246(10) Uani 1 1 d .
H19 H -0.0197 0.2124 -0.2369 0.029 Uiso 1 1 calc R
C20 C 0.0537(3) 0.1152(5) -0.1314(3) 0.0228(10) Uani 1 1 d .
C21 C 0.1939(3) -0.1854(5) -0.1390(3) 0.0278(11) Uani 1 1 d .
H21A H 0.2356 -0.1551 -0.0883 0.042 Uiso 1 1 calc R
H21B H 0.2146 -0.2039 -0.1849 0.042 Uiso 1 1 calc R
H21C H 0.1702 -0.2741 -0.1268 0.042 Uiso 1 1 calc R
C22 C 0.0103(3) 0.1087(6) -0.3705(3) 0.0358(13) Uani 1 1 d .
H22A H -0.0390 0.0585 -0.3943 0.054 Uiso 1 1 calc R
H22B H 0.0453 0.0777 -0.4004 0.054 Uiso 1 1 calc R
H22C H 0.0022 0.2137 -0.3770 0.054 Uiso 1 1 calc R
C23 C 0.0271(3) 0.2001(5) -0.0689(3) 0.0296(11) Uani 1 1 d .
H23A H 0.0220 0.1345 -0.0250 0.044 Uiso 1 1 calc R
H23B H -0.0227 0.2450 -0.0984 0.044 Uiso 1 1 calc R
H23C H 0.0647 0.2757 -0.0428 0.044 Uiso 1 1 calc R
O1S O 0.34835(18) 0.3233(4) 0.28162(19) 0.0310(8) Uani 1 1 d .
C1S C 0.4225(3) 0.2810(6) 0.3379(3) 0.0491(16) Uani 1 1 d .
H1SA H 0.4607 0.2834 0.3080 0.059 Uiso 1 1 calc R
H1SB H 0.4204 0.1811 0.3588 0.059 Uiso 1 1 calc R
C2S C 0.4442(3) 0.3841(7) 0.4091(3) 0.0461(15) Uani 1 1 d .
H2SA H 0.4630 0.3317 0.4636 0.055 Uiso 1 1 calc R
H2SB H 0.4851 0.4503 0.4050 0.055 Uiso 1 1 calc R
C3S C 0.3739(4) 0.4658(7) 0.4024(4) 0.069(2) Uani 1 1 d .
H3SA H 0.3549 0.4384 0.4491 0.082 Uiso 1 1 calc R
H3SB H 0.3849 0.5712 0.4064 0.082 Uiso 1 1 calc R
C4S C 0.3169(3) 0.4330(8) 0.3226(4) 0.059(2) Uani 1 1 d .
H4SA H 0.3039 0.5213 0.2871 0.071 Uiso 1 1 calc R
H4SB H 0.2696 0.3966 0.3314 0.071 Uiso 1 1 calc R

loop_
_atom_site_aniso_label
_atom_site_aniso_U_11
_atom_site_aniso_U_22
_atom_site_aniso_U_33
_atom_site_aniso_U_23
_atom_site_aniso_U_13
_atom_site_aniso_U_12
Br1 0.0474(3) 0.0175(2) 0.0305(3) -0.0004(2) 0.0160(2) 0.0012(2)
Br2 0.0330(3) 0.0485(4) 0.0441(3) -0.0141(3) 0.0223(2) -0.0095(3)
Co1 0.0267(4) 0.0189(3) 0.0226(3) -0.0048(3) 0.0103(3) -0.0052(3)
N1 0.017(2) 0.0154(19) 0.0226(19) -0.0004(15) 0.0077(15) -0.0014(15)
C1 0.017(2) 0.019(2) 0.020(2) -0.0008(18) 0.0082(17) 0.0013(18)
C2 0.030(3) 0.016(2) 0.020(2) 0.0075(18) 0.0087(19) 0.0004(19)
C3 0.023(3) 0.016(2) 0.028(2) -0.0029(19) 0.0082(19) -0.0042(19)
C4 0.018(2) 0.018(2) 0.020(2) 0.0018(18) 0.0067(17) 0.0030(18)
C5 0.022(2) 0.017(2) 0.021(2) -0.0008(18) 0.0074(18) -0.0037(19)
C6 0.024(2) 0.012(2) 0.020(2) 0.0010(17) 0.0076(18) 0.0003(18)
C7 0.024(3) 0.016(2) 0.026(2) -0.0019(19) 0.0124(19) 0.0012(19)
C8 0.031(3) 0.024(3) 0.023(2) -0.004(2) 0.012(2) 0.002(2)
C9 0.032(3) 0.026(3) 0.020(2) -0.0028(19) 0.009(2) 0.001(2)
C10 0.026(3) 0.030(3) 0.022(2) -0.001(2) 0.007(2) 0.009(2)
C11 0.030(3) 0.019(2) 0.022(2) -0.0017(19) 0.0112(19) 0.003(2)
C12 0.031(3) 0.030(3) 0.025(2) 0.001(2) 0.011(2) 0.005(2)
C13 0.049(3) 0.041(3) 0.021(3) -0.001(2) 0.008(2) 0.014(3)
C14 0.033(3) 0.035(3) 0.023(2) -0.005(2) 0.010(2) 0.011(2)
C15 0.017(2) 0.016(2) 0.019(2) 0.0007(17) 0.0034(17) -0.0035(17)
C16 0.027(3) 0.015(2) 0.023(2) -0.0008(18) 0.0099(19) -0.0013(19)
C17 0.032(3) 0.015(2) 0.021(2) -0.0064(18) 0.0099(19) -0.002(2)
C18 0.030(3) 0.021(3) 0.025(2) -0.001(2) 0.007(2) -0.005(2)
C19 0.021(3) 0.024(3) 0.026(2) 0.002(2) 0.0035(19) 0.001(2)
C20 0.026(3) 0.020(2) 0.026(2) -0.0029(19) 0.0126(19) -0.002(2)
C21 0.039(3) 0.020(3) 0.028(2) -0.001(2) 0.015(2) 0.003(2)
C22 0.043(3) 0.036(3) 0.024(3) 0.002(2) 0.005(2) 0.005(3)
C23 0.031(3) 0.031(3) 0.030(3) 0.006(2) 0.014(2) 0.013(2)
O1S 0.031(2) 0.036(2) 0.0248(17) -0.0107(15) 0.0068(14) -0.0022(16)
C1S 0.045(4) 0.039(3) 0.045(3) -0.013(3) -0.011(3) 0.005(3)
C2S 0.047(4) 0.060(4) 0.030(3) -0.014(3) 0.011(3) -0.008(3)
C3S 0.088(5) 0.050(4) 0.042(3) -0.021(3) -0.016(3) 0.036(4)
C4S 0.038(4) 0.088(5) 0.051(4) -0.046(4) 0.015(3) 0.002(3)

loop_
_atom_type_symbol
_atom_type_description
_atom_type_scat_dispersion_real
_atom_type_scat_dispersion_imag
_atom_type_scat_source
C C 0.0033 0.0016 'International Tables Vol C Tables 4.2.6.8 and 6.1.1.4'
H H 0.0000 0.0000 'International Tables Vol C Tables 4.2.6.8 and 6.1.1.4'
N N 0.0061 0.0033 'International Tables Vol C Tables 4.2.6.8 and 6.1.1.4'
O O 0.0106 0.0060 'International Tables Vol C Tables 4.2.6.8 and 6.1.1.4'
Co Co 0.3494 0.9721 'International Tables Vol C Tables 4.2.6.8 and 6.1.1.4'
Br Br -0.2901 2.4595 'International Tables Vol C Tables 4.2.6.8 and 6.1.1.4'

loop_
_geom_angle_atom_site_label_1
_geom_angle_atom_site_label_2
_geom_angle_atom_site_label_3
_geom_angle
O1S Co1 N1 124.41(14)
O1S Co1 Br2 105.10(10)
N1 Co1 Br2 101.30(10)
O1S Co1 Br1 103.92(10)
N1 Co1 Br1 101.60(10)
Br2 Co1 Br1 122.31(3)
C5 N1 C1 119.3(4)
C5 N1 Co1 114.3(3)
C1 N1 Co1 125.7(3)
N1 C1 C2 119.7(4)
N1 C1 C6 119.0(4)
C2 C1 C6 121.3(4)
C1 C2 C3 120.9(4)
C1 C2 H2 119.5
C3 C2 H2 119.5
C2 C3 C4 119.4(4)
C2 C3 H3 120.3
C4 C3 H3 120.3
C5 C4 C3 116.5(4)
C5 C4 C15 118.4(4)
C3 C4 C15 125.0(4)
N1 C5 C4 124.1(4)
N1 C5 H5 117.9
C4 C5 H5 117.9
C11 C6 C7 120.7(4)
C11 C6 C1 119.2(4)
C7 C6 C1 120.0(4)
C8 C7 C6 118.6(4)
C8 C7 C12 120.4(4)
C6 C7 C12 121.0(4)
C7 C8 C9 122.3(4)
C7 C8 H8 118.9
C9 C8 H8 118.9
C10 C9 C8 117.8(4)
C10 C9 C13 120.7(4)
C8 C9 C13 121.5(4)
C9 C10 C11 122.2(4)
C9 C10 H10 118.9
C11 C10 H10 118.9
C10 C11 C6 118.4(4)
C10 C11 C14 120.3(4)
C6 C11 C14 121.3(4)
C7 C12 H12A 109.5
C7 C12 H12B 109.5
H12A C12 H12B 109.5
C7 C12 H12C 109.5
H12A C12 H12C 109.5
H12B C12 H12C 109.5
C9 C13 H13A 109.5
C9 C13 H13B 109.5
H13A C13 H13B 109.5
C9 C13 H13C 109.5
H13A C13 H13C 109.5
H13B C13 H13C 109.5
C11 C14 H14A 109.5
C11 C14 H14B 109.5
H14A C14 H14B 109.5
C11 C14 H14C 109.5
H14A C14 H14C 109.5
H14B C14 H14C 109.5
C20 C15 C16 120.6(4)
C20 C15 C4 119.3(4)
C16 C15 C4 120.1(4)
C17 C16 C15 118.4(4)
C17 C16 C21 119.9(4)
C15 C16 C21 121.7(4)
C18 C17 C16 122.4(4)
C18 C17 H17 118.8
C16 C17 H17 118.8
C17 C18 C19 118.4(4)
C17 C18 C22 121.2(4)
C19 C18 C22 120.4(4)
C18 C19 C20 121.7(4)
C18 C19 H19 119.2
C20 C19 H19 119.2
C15 C20 C19 118.5(4)
C15 C20 C23 122.0(4)
C19 C20 C23 119.5(4)
C16 C21 H21A 109.5
C16 C21 H21B 109.5
H21A C21 H21B 109.5
C16 C21 H21C 109.5
H21A C21 H21C 109.5
H21B C21 H21C 109.5
C18 C22 H22A 109.5
C18 C22 H22B 109.5
H22A C22 H22B 109.5
C18 C22 H22C 109.5
H22A C22 H22C 109.5
H22B C22 H22C 109.5
C20 C23 H23A 109.5
C20 C23 H23B 109.5
H23A C23 H23B 109.5
C20 C23 H23C 109.5
H23A C23 H23C 109.5
H23B C23 H23C 109.5
C1S O1S C4S 108.8(4)
C1S O1S Co1 125.2(3)
C4S O1S Co1 125.1(3)
O1S C1S C2S 107.6(4)
O1S C1S H1SA 110.2
C2S C1S H1SA 110.2
O1S C1S H1SB 110.2
C2S C1S H1SB 110.2
H1SA C1S H1SB 108.5
C3S C2S C1S 105.7(5)
C3S C2S H2SA 110.6
C1S C2S H2SA 110.6
C3S C2S H2SB 110.6
C1S C2S H2SB 110.6
H2SA C2S H2SB 108.7
C4S C3S C2S 108.7(5)
C4S C3S H3SA 110.0
C2S C3S H3SA 110.0
C4S C3S H3SB 110.0
C2S C3S H3SB 110.0
H3SA C3S H3SB 108.3
C3S C4S O1S 107.7(5)
C3S C4S H4SA 110.2
O1S C4S H4SA 110.2
C3S C4S H4SB 110.2
O1S C4S H4SB 110.2
H4SA C4S H4SB 108.5

loop_
_geom_bond_atom_site_label_1
_geom_bond_atom_site_label_2
_geom_bond_distance
Br1 Co1 2.3959(9)
Br2 Co1 2.3638(9)
Co1 O1S 1.989(3)
Co1 N1 2.040(3)
N1 C5 1.336(5)
N1 C1 1.353(5)
C1 C2 1.378(6)
C1 C6 1.496(6)
C2 C3 1.380(6)
C2 H2 0.9500
C3 C4 1.395(6)
C3 H3 0.9500
C4 C5 1.382(6)
C4 C15 1.499(6)
C5 H5 0.9500
C6 C11 1.396(6)
C6 C7 1.404(6)
C7 C8 1.383(6)
C7 C12 1.513(6)
C8 C9 1.388(6)
C8 H8 0.9500
C9 C10 1.388(6)
C9 C13 1.503(6)
C10 C11 1.393(6)
C10 H10 0.9500
C11 C14 1.519(6)
C12 H12A 0.9800
C12 H12B 0.9800
C12 H12C 0.9800
C13 H13A 0.9800
C13 H13B 0.9800
C13 H13C 0.9800
C14 H14A 0.9800
C14 H14B 0.9800
C14 H14C 0.9800
C15 C20 1.401(6)
C15 C16 1.404(6)
C16 C17 1.396(6)
C16 C21 1.502(6)
C17 C18 1.380(6)
C17 H17 0.9500
C18 C19 1.385(6)
C18 C22 1.510(6)
C19 C20 1.408(6)
C19 H19 0.9500
C20 C23 1.512(6)
C21 H21A 0.9800
C21 H21B 0.9800
C21 H21C 0.9800
C22 H22A 0.9800
C22 H22B 0.9800
C22 H22C 0.9800
C23 H23A 0.9800
C23 H23B 0.9800
C23 H23C 0.9800
O1S C1S 1.437(6)
O1S C4S 1.447(6)
C1S C2S 1.475(7)
C1S H1SA 0.9900
C1S H1SB 0.9900
C2S C3S 1.472(8)
C2S H2SA 0.9900
C2S H2SB 0.9900
C3S C4S 1.435(7)
C3S H3SA 0.9900
C3S H3SB 0.9900
C4S H4SA 0.9900
C4S H4SB 0.9900
